data_4514344
loop_
_publ_author_name
'Beguerie, Marion'
'Dinoi, Chiara'
'del Rosal, Iker'
'Faradji, Charly'
'Alcaraz, Gilles'
'Vendier, Laure'
'Sabo-Etienne, Sylviane'

_publ_section_title
;
 Mechanistic Studies on the Catalytic Synthesis of BN Heterocycles
 (1H-2,1-Benzazaboroles) at Ruthenium
;
_journal_issue 2
_journal_name_full 'ACS Catalysis'
_journal_page_first 939
_journal_paper_doi 10.1021/acscatal.7b03461
_journal_volume 8
_journal_year 2018
_chemical_compound_source 'synthesis as described'
_chemical_formula_moiety 'C31 H50 B N2 P Ru'
_chemical_formula_sum 'C31 H50 B N2 P Ru'
_chemical_formula_weight 593.58
_space_group_IT_number 2
_symmetry_cell_setting triclinic
_symmetry_Int_Tables_number 2
_symmetry_space_group_name_Hall '-P 1'
_symmetry_space_group_name_H-M 'P -1'
_atom_sites_solution_hydrogens mixed
_audit_creation_date 2017-09-26T16:30:40-00:00
_audit_creation_method 'WinGX routine CIF_UPDATE'
_cell_angle_alpha 103.406(2)
_cell_angle_beta 99.818(2)
_cell_angle_gamma 90.008(2)
_cell_formula_units_Z 4
_cell_length_a 9.9745(6)
_cell_length_b 14.6282(9)
_cell_length_c 21.2096(13)
_cell_measurement_reflns_used 9820
_cell_measurement_temperature 100(2)
_cell_measurement_theta_max 27.5
_cell_measurement_theta_min 2.49
_cell_measurement_wavelength 0.71073
_cell_volume 2963.7(3)
_computing_cell_refinement 'Bruker SAINT'
_computing_data_collection 'Bruker APEX2'
_computing_data_reduction 'Bruker SAINT'
_computing_molecular_graphics 'Ortep-3 for Windows (Farrugia, 1997)'
_computing_publication_material 'WinGX publication routines (Farrugia, 1999)'
_computing_structure_refinement 'SHELXL-2016/4 (Sheldrick, 2016)'
_computing_structure_solution 'SHELXS-97 (Sheldrick 2008)'
_diffrn_ambient_temperature 100(2)
_diffrn_measured_fraction_theta_full 1
_diffrn_measured_fraction_theta_max 0.884
_diffrn_measurement_device_type 'Bruker Kappa APEX II'
_diffrn_measurement_method \w-\f
_diffrn_radiation_monochromator graphite
_diffrn_radiation_source micro-source
_diffrn_radiation_type MoK\a
_diffrn_radiation_wavelength 0.71073
_diffrn_reflns_av_R_equivalents 0.049
_diffrn_reflns_av_unetI/netI 0.0518
_diffrn_reflns_limit_h_max 13
_diffrn_reflns_limit_h_min -12
_diffrn_reflns_limit_k_max 19
_diffrn_reflns_limit_k_min -19
_diffrn_reflns_limit_l_max 29
_diffrn_reflns_limit_l_min -27
_diffrn_reflns_number 63843
_diffrn_reflns_theta_full 25.242
_diffrn_reflns_theta_max 29.19
_diffrn_reflns_theta_min 1.002
_diffrn_standards_decay_% 0
_diffrn_standards_interval_count 0
_diffrn_standards_interval_time 0
_diffrn_standards_number 0
_exptl_absorpt_coefficient_mu 0.605
_exptl_absorpt_correction_T_max 0.986
_exptl_absorpt_correction_T_min 0.912
_exptl_absorpt_correction_type multi-scan
_exptl_absorpt_process_details
;
        [c.f. r.h. blessing, acta cryst. (1995), a51, 33-38]
;
_exptl_crystal_colour YELLOW
_exptl_crystal_density_diffrn 1.33
_exptl_crystal_density_method 'not measured'
_exptl_crystal_description platelet
_exptl_crystal_F_000 1256
_exptl_crystal_size_max 0.15
_exptl_crystal_size_mid 0.1
_exptl_crystal_size_min 0.02
_refine_diff_density_max 0.954
_refine_diff_density_min -0.65
_refine_diff_density_rms 0.132
_refine_ls_extinction_method none
_refine_ls_goodness_of_fit_ref 1.083
_refine_ls_hydrogen_treatment mixed
_refine_ls_matrix_type full
_refine_ls_number_parameters 673
_refine_ls_number_reflns 14169
_refine_ls_number_restraints 0
_refine_ls_restrained_S_all 1.083
_refine_ls_R_factor_all 0.0579
_refine_ls_R_factor_gt 0.0362
_refine_ls_shift/su_max 0.002
_refine_ls_shift/su_mean 0
_refine_ls_structure_factor_coef Fsqd
_refine_ls_weighting_details 'w=1/[\s^2^(Fo^2^)+(0.0345P)^2^+1.8880P] where P=(Fo^2^+2Fc^2^)/3'
_refine_ls_weighting_scheme calc
_refine_ls_wR_factor_gt 0.0749
_refine_ls_wR_factor_ref 0.0855
_reflns_Friedel_coverage 0
_reflns_number_gt 10987
_reflns_number_total 14169
_reflns_threshold_expression 'I > 2\s(I)'
_cod_data_source_file cs7b03461_si_003.cif
_cod_data_source_block MBO170316new
_cod_depositor_comments 'Adding full bibliography for 4514344.cif.'
_cod_database_code 4514344

loop_
_symmetry_equiv_pos_as_xyz
'x, y, z'
'-x, -y, -z'

loop_
_atom_site_label
_atom_site_type_symbol
_atom_site_fract_x
_atom_site_fract_y
_atom_site_fract_z
_atom_site_U_iso_or_equiv
_atom_site_adp_type
_atom_site_occupancy
_atom_site_site_symmetry_order
_atom_site_calc_flag
_atom_site_refinement_flags_posn
_atom_site_refinement_flags_adp
RU2 Ru 0.74734(2) -0.09927(2) 0.27207(2) 0.00997(6) Uani 1 1 d . .
RU1 Ru 0.25060(2) 0.44082(2) 0.26907(2) 0.00947(6) Uani 1 1 d . .
P2 P 0.95907(6) -0.03368(4) 0.30067(3) 0.01120(14) Uani 1 1 d . .
P1 P 0.46363(6) 0.39823(4) 0.29948(3) 0.01006(13) Uani 1 1 d . .
N4 N 0.6048(2) -0.02884(15) 0.20381(11) 0.0136(5) Uani 1 1 d . .
N3 N 0.4935(2) -0.18434(16) 0.13135(11) 0.0178(5) Uani 1 1 d . .
N2 N 0.1126(2) 0.31928(15) 0.20456(11) 0.0128(5) Uani 1 1 d . .
N1 N -0.0194(2) 0.41051(15) 0.12568(11) 0.0167(5) Uani 1 1 d . .
C106 C 0.8508(3) -0.22345(17) 0.22451(13) 0.0155(6) Uani 1 1 d . .
H106 H 0.810111 -0.254692 0.178035 0.019 Uiso 1 1 calc R U
C107 C 1.0054(3) -0.20967(18) 0.24005(13) 0.0167(6) Uani 1 1 d . .
H10A H 1.037194 -0.184312 0.205523 0.02 Uiso 1 1 calc R U
H10B H 1.046911 -0.271109 0.24013 0.02 Uiso 1 1 calc R U
C108 C 1.0509(3) -0.14166(17) 0.30740(13) 0.0139(5) Uani 1 1 d . .
H108 H 1.151959 -0.13057 0.319336 0.017 Uiso 1 1 calc R U
C126 C 1.0048(2) 0.04848(17) 0.38284(12) 0.0120(5) Uani 1 1 d . .
H126 H 0.961131 0.020248 0.413372 0.014 Uiso 1 1 calc R U
C127 C 1.1573(3) 0.05997(18) 0.41241(13) 0.0156(5) Uani 1 1 d . .
H12A H 1.195231 -0.002741 0.411666 0.019 Uiso 1 1 calc R U
H12B H 1.205976 0.090945 0.385534 0.019 Uiso 1 1 calc R U
C128 C 1.1792(3) 0.11904(19) 0.48335(13) 0.0173(6) Uani 1 1 d . .
H12C H 1.135314 0.08612 0.510808 0.021 Uiso 1 1 calc R U
H12D H 1.27795 0.126756 0.501416 0.021 Uiso 1 1 calc R U
C129 C 1.1195(3) 0.21530(19) 0.48610(13) 0.0181(6) Uani 1 1 d . .
H12E H 1.169048 0.250298 0.461829 0.022 Uiso 1 1 calc R U
H12F H 1.131493 0.251411 0.532482 0.022 Uiso 1 1 calc R U
C130 C 0.9688(3) 0.20649(19) 0.45616(13) 0.0182(6) Uani 1 1 d . .
H13A H 0.934438 0.269889 0.45581 0.022 Uiso 1 1 calc R U
H13B H 0.917816 0.178513 0.483712 0.022 Uiso 1 1 calc R U
C131 C 0.9434(3) 0.14516(18) 0.38569(13) 0.0165(6) Uani 1 1 d . .
H13C H 0.844121 0.136808 0.369094 0.02 Uiso 1 1 calc R U
H13D H 0.984198 0.177262 0.356803 0.02 Uiso 1 1 calc R U
C120 C 1.0415(3) 0.02330(17) 0.24622(13) 0.0136(5) Uani 1 1 d . .
H120 H 1.041236 0.092627 0.264958 0.016 Uiso 1 1 calc R U
C125 C 1.1907(3) 0.00003(19) 0.24282(13) 0.0161(6) Uani 1 1 d . .
H12G H 1.244916 0.014819 0.287866 0.019 Uiso 1 1 calc R U
H12H H 1.196219 -0.068074 0.22372 0.019 Uiso 1 1 calc R U
C124 C 1.2504(3) 0.0564(2) 0.20069(14) 0.0211(6) Uani 1 1 d . .
H12I H 1.253541 0.124208 0.222301 0.025 Uiso 1 1 calc R U
H12J H 1.344857 0.037637 0.197485 0.025 Uiso 1 1 calc R U
C123 C 1.1662(3) 0.0400(2) 0.13194(15) 0.0239(6) Uani 1 1 d . .
H12K H 1.172833 -0.026237 0.108245 0.029 Uiso 1 1 calc R U
H12L H 1.203288 0.080896 0.107279 0.029 Uiso 1 1 calc R U
C122 C 1.0164(3) 0.0609(2) 0.13439(14) 0.0201(6) Uani 1 1 d . .
H12M H 1.008572 0.128931 0.152866 0.024 Uiso 1 1 calc R U
H12N H 0.963147 0.044807 0.089145 0.024 Uiso 1 1 calc R U
C121 C 0.9579(3) 0.00489(19) 0.17640(13) 0.0169(6) Uani 1 1 d . .
H12O H 0.956952 -0.063046 0.15532 0.02 Uiso 1 1 calc R U
H12P H 0.862773 0.022369 0.178912 0.02 Uiso 1 1 calc R U
C109 C 0.9886(3) -0.17551(18) 0.35962(13) 0.0162(6) Uani 1 1 d . .
H10C H 1.013365 -0.130164 0.402771 0.019 Uiso 1 1 calc R U
H10D H 1.024147 -0.237311 0.364038 0.019 Uiso 1 1 calc R U
C104 C 0.8334(3) -0.18405(18) 0.33869(13) 0.0155(5) Uani 1 1 d . .
H104 H 0.780264 -0.18911 0.373766 0.019 Uiso 1 1 calc R U
C105 C 0.7814(3) -0.23975(17) 0.27400(13) 0.0158(6) Uani 1 1 d . .
H105 H 0.705863 -0.288491 0.26503 0.019 Uiso 1 1 calc R U
C103 C 0.6282(3) 0.02090(18) 0.27122(13) 0.0145(5) Uani 1 1 d . .
B2 B 0.5318(3) -0.1197(2) 0.19363(15) 0.0136(6) Uani 1 1 d . .
C117 C 0.5142(3) -0.1675(2) 0.06788(13) 0.0201(6) Uani 1 1 d . .
H117 H 0.474088 -0.224434 0.033698 0.024 Uiso 1 1 calc R U
C118 C 0.4358(3) -0.0848(2) 0.05058(14) 0.0256(7) Uani 1 1 d . .
H11A H 0.33837 -0.096237 0.049191 0.038 Uiso 1 1 calc R U
H11B H 0.450625 -0.077732 0.007425 0.038 Uiso 1 1 calc R U
H11C H 0.467799 -0.027165 0.08398 0.038 Uiso 1 1 calc R U
C119 C 0.6636(3) -0.1611(2) 0.06210(15) 0.0296(7) Uani 1 1 d . .
H11D H 0.708779 -0.106918 0.095338 0.044 Uiso 1 1 calc R U
H11E H 0.671 -0.153463 0.018106 0.044 Uiso 1 1 calc R U
H11F H 0.707346 -0.218754 0.069144 0.044 Uiso 1 1 calc R U
C114 C 0.4243(3) -0.2754(2) 0.12761(15) 0.0255(7) Uani 1 1 d . .
H114 H 0.426906 -0.279842 0.174147 0.031 Uiso 1 1 calc R U
C115 C 0.2748(3) -0.2776(2) 0.09724(17) 0.0356(8) Uani 1 1 d . .
H11G H 0.230586 -0.224956 0.122381 0.053 Uiso 1 1 calc R U
H11H H 0.230762 -0.337022 0.098165 0.053 Uiso 1 1 calc R U
H11I H 0.26635 -0.272061 0.051562 0.053 Uiso 1 1 calc R U
C116 C 0.4981(3) -0.3598(2) 0.09554(16) 0.0306(7) Uani 1 1 d . .
H11J H 0.493084 -0.361288 0.048759 0.046 Uiso 1 1 calc R U
H11K H 0.455042 -0.417658 0.099998 0.046 Uiso 1 1 calc R U
H11L H 0.59368 -0.354879 0.117166 0.046 Uiso 1 1 calc R U
C101 C 0.5092(2) -0.11975(17) 0.26460(12) 0.0119(5) Uani 1 1 d . .
C113 C 0.4461(3) -0.18210(18) 0.29507(13) 0.0153(5) Uani 1 1 d . .
H113 H 0.414026 -0.243017 0.269909 0.018 Uiso 1 1 calc R U
C112 C 0.4313(3) -0.1557(2) 0.35930(13) 0.0190(6) Uani 1 1 d . .
H112 H 0.388085 -0.198205 0.378015 0.023 Uiso 1 1 calc R U
C111 C 0.4794(3) -0.0655(2) 0.39892(14) 0.0217(6) Uani 1 1 d . .
H111 H 0.467083 -0.048591 0.44352 0.026 Uiso 1 1 calc R U
C110 C 0.5427(3) -0.00326(19) 0.37400(13) 0.0172(6) Uani 1 1 d . .
H110 H 0.575873 0.056448 0.40093 0.021 Uiso 1 1 calc R U
C102 C 0.5585(2) -0.02911(18) 0.30676(13) 0.0129(5) Uani 1 1 d . .
C2 C 0.0639(2) 0.39516(17) 0.30558(12) 0.0119(5) Uani 1 1 d . .
C3 C 0.1363(3) 0.32066(18) 0.27302(13) 0.0132(5) Uani 1 1 d . .
B1 B 0.0312(3) 0.3976(2) 0.19010(15) 0.0129(6) Uani 1 1 d . .
C14 C -0.1133(3) 0.4872(2) 0.11859(14) 0.0223(6) Uani 1 1 d . .
H14 H -0.141294 0.511542 0.162309 0.027 Uiso 1 1 calc R U
C16 C -0.0423(4) 0.5689(2) 0.10242(15) 0.0312(7) Uani 1 1 d . .
H16A H 0.037424 0.591697 0.136584 0.047 Uiso 1 1 calc R U
H16B H -0.105493 0.619889 0.100549 0.047 Uiso 1 1 calc R U
H16C H -0.013247 0.547664 0.059702 0.047 Uiso 1 1 calc R U
C15 C -0.2427(3) 0.4524(2) 0.06887(17) 0.0338(8) Uani 1 1 d . .
H15A H -0.220511 0.434105 0.024509 0.051 Uiso 1 1 calc R U
H15B H -0.307776 0.502747 0.070712 0.051 Uiso 1 1 calc R U
H15C H -0.283158 0.39794 0.079429 0.051 Uiso 1 1 calc R U
C17 C 0.0265(3) 0.35957(19) 0.06499(13) 0.0193(6) Uani 1 1 d . .
H17 H -0.024811 0.384788 0.028328 0.023 Uiso 1 1 calc R U
C18 C -0.0080(3) 0.2540(2) 0.04748(15) 0.0269(7) Uani 1 1 d . .
H18A H 0.052339 0.224064 0.077619 0.04 Uiso 1 1 calc R U
H18B H 0.004523 0.226922 0.002165 0.04 Uiso 1 1 calc R U
H18C H -0.102819 0.243198 0.051429 0.04 Uiso 1 1 calc R U
C19 C 0.1777(3) 0.3787(2) 0.06577(14) 0.0245(6) Uani 1 1 d . .
H19A H 0.194393 0.445813 0.069036 0.037 Uiso 1 1 calc R U
H19B H 0.203378 0.341844 0.025091 0.037 Uiso 1 1 calc R U
H19C H 0.232219 0.360738 0.103691 0.037 Uiso 1 1 calc R U
C1 C 0.0114(2) 0.45160(17) 0.26030(12) 0.0109(5) Uani 1 1 d . .
C13 C -0.0505(3) 0.53670(18) 0.28765(13) 0.0160(6) Uani 1 1 d . .
H13 H -0.082744 0.577916 0.260277 0.019 Uiso 1 1 calc R U
C12 C -0.0640(3) 0.55951(19) 0.35236(14) 0.0189(6) Uani 1 1 d . .
H12 H -0.106666 0.615867 0.369104 0.023 Uiso 1 1 calc R U
C11 C -0.0152(3) 0.5002(2) 0.39520(13) 0.0203(6) Uani 1 1 d . .
H11 H -0.027514 0.516916 0.439813 0.024 Uiso 1 1 calc R U
C10 C 0.0485(3) 0.42026(19) 0.37311(13) 0.0173(6) Uani 1 1 d . .
H10 H 0.082375 0.38157 0.402084 0.021 Uiso 1 1 calc R U
C6 C 0.3331(3) 0.57219(17) 0.33478(13) 0.0158(6) Uani 1 1 d . .
H6 H 0.278758 0.600775 0.369343 0.019 Uiso 1 1 calc R U
C5 C 0.2814(3) 0.58249(17) 0.26971(13) 0.0156(6) Uani 1 1 d . .
H5 H 0.204885 0.624071 0.259944 0.019 Uiso 1 1 calc R U
C4 C 0.3532(3) 0.53332(17) 0.22093(13) 0.0150(5) Uani 1 1 d . .
H4 H 0.313029 0.532127 0.174193 0.018 Uiso 1 1 calc R U
C9 C 0.5076(3) 0.53178(18) 0.23714(13) 0.0153(5) Uani 1 1 d . .
H9A H 0.547919 0.593382 0.236607 0.018 Uiso 1 1 calc R U
H9B H 0.540863 0.482948 0.20326 0.018 Uiso 1 1 calc R U
C8 C 0.5531(3) 0.51109(17) 0.30508(13) 0.0136(5) Uani 1 1 d . .
H8 H 0.654181 0.509382 0.317564 0.016 Uiso 1 1 calc R U
C26 C 0.5083(2) 0.37474(18) 0.38274(12) 0.0127(5) Uani 1 1 d . .
H26 H 0.463158 0.424006 0.412228 0.015 Uiso 1 1 calc R U
C31 C 0.4472(3) 0.28002(19) 0.38669(13) 0.0166(6) Uani 1 1 d . .
H31A H 0.348143 0.27628 0.369435 0.02 Uiso 1 1 calc R U
H31B H 0.489336 0.228018 0.358877 0.02 Uiso 1 1 calc R U
C30 C 0.4711(3) 0.2687(2) 0.45772(13) 0.0173(6) Uani 1 1 d . .
H30A H 0.419056 0.315825 0.484253 0.021 Uiso 1 1 calc R U
H30B H 0.436992 0.205415 0.458313 0.021 Uiso 1 1 calc R U
C29 C 0.6219(3) 0.28141(19) 0.48852(13) 0.0182(6) Uani 1 1 d . .
H29A H 0.633057 0.277971 0.535187 0.022 Uiso 1 1 calc R U
H29B H 0.67252 0.229842 0.465234 0.022 Uiso 1 1 calc R U
C28 C 0.6809(3) 0.37564(19) 0.48459(13) 0.0166(6) Uani 1 1 d . .
H28A H 0.779414 0.381015 0.503136 0.02 Uiso 1 1 calc R U
H28B H 0.635869 0.427372 0.511122 0.02 Uiso 1 1 calc R U
C27 C 0.6602(3) 0.38481(19) 0.41319(13) 0.0152(5) Uani 1 1 d . .
H27A H 0.71015 0.335558 0.387264 0.018 Uiso 1 1 calc R U
H27B H 0.697358 0.446893 0.411738 0.018 Uiso 1 1 calc R U
C20 C 0.5491(2) 0.30374(17) 0.24716(12) 0.0118(5) Uani 1 1 d . .
H20 H 0.548751 0.248187 0.267135 0.014 Uiso 1 1 calc R U
C25 C 0.4688(3) 0.27157(18) 0.17699(12) 0.0137(5) Uani 1 1 d . .
H25A H 0.372854 0.25675 0.178773 0.016 Uiso 1 1 calc R U
H25B H 0.469888 0.323213 0.154039 0.016 Uiso 1 1 calc R U
C24 C 0.5296(3) 0.18471(19) 0.13841(13) 0.0175(6) Uani 1 1 d . .
H24A H 0.519162 0.131163 0.15866 0.021 Uiso 1 1 calc R U
H24B H 0.478912 0.167755 0.092641 0.021 Uiso 1 1 calc R U
C23 C 0.6804(3) 0.2019(2) 0.13746(14) 0.0202(6) Uani 1 1 d . .
H23A H 0.689617 0.248176 0.110878 0.024 Uiso 1 1 calc R U
H23B H 0.718459 0.142349 0.116321 0.024 Uiso 1 1 calc R U
C22 C 0.7615(3) 0.23847(19) 0.20691(14) 0.0188(6) Uani 1 1 d . .
H22A H 0.764542 0.188155 0.231244 0.023 Uiso 1 1 calc R U
H22B H 0.856243 0.25484 0.204001 0.023 Uiso 1 1 calc R U
C21 C 0.6992(3) 0.32466(19) 0.24467(13) 0.0162(6) Uani 1 1 d . .
H21A H 0.705136 0.377339 0.223068 0.019 Uiso 1 1 calc R U
H21B H 0.751315 0.34401 0.290068 0.019 Uiso 1 1 calc R U
C7 C 0.4879(3) 0.58065(17) 0.35633(13) 0.0146(5) Uani 1 1 d . .
H7A H 0.513037 0.566098 0.400043 0.018 Uiso 1 1 calc R U
H7B H 0.521293 0.645653 0.359745 0.018 Uiso 1 1 calc R U
H2 H 0.139(3) 0.277(2) 0.1775(14) 0.014(8) Uiso 1 1 d . .
H103 H 0.658(3) 0.086(2) 0.2831(13) 0.014(7) Uiso 1 1 d . .
H3 H 0.160(3) 0.271(2) 0.2864(14) 0.015(7) Uiso 1 1 d . .
H4B H 0.643(3) -0.006(2) 0.1749(15) 0.026(9) Uiso 1 1 d . .

loop_
_atom_site_aniso_label
_atom_site_aniso_U_11
_atom_site_aniso_U_22
_atom_site_aniso_U_33
_atom_site_aniso_U_23
_atom_site_aniso_U_13
_atom_site_aniso_U_12
RU2 0.00790(10) 0.00856(10) 0.01354(11) 0.00311(8) 0.00149(8) 0.00089(8)
RU1 0.00735(10) 0.00814(10) 0.01284(11) 0.00228(8) 0.00179(8) 0.00017(7)
P2 0.0085(3) 0.0105(3) 0.0151(3) 0.0036(3) 0.0028(3) 0.0013(2)
P1 0.0074(3) 0.0096(3) 0.0128(3) 0.0017(3) 0.0024(2) 0.0002(2)
N4 0.0109(11) 0.0153(11) 0.0169(12) 0.0082(9) 0.0028(9) 0.0031(9)
N3 0.0165(12) 0.0237(12) 0.0131(12) 0.0038(10) 0.0032(9) -0.0019(10)
N2 0.0121(11) 0.0111(11) 0.0139(12) -0.0002(9) 0.0025(9) 0.0007(9)
N1 0.0182(12) 0.0173(12) 0.0153(12) 0.0043(9) 0.0041(9) 0.0029(9)
C106 0.0149(13) 0.0102(12) 0.0184(14) -0.0005(10) -0.0001(11) 0.0048(10)
C107 0.0145(14) 0.0129(13) 0.0246(15) 0.0057(11) 0.0068(11) 0.0072(10)
C108 0.0093(12) 0.0120(13) 0.0211(14) 0.0058(11) 0.0016(10) 0.0027(10)
C126 0.0080(12) 0.0134(13) 0.0150(13) 0.0033(10) 0.0032(10) -0.0005(10)
C127 0.0099(13) 0.0164(13) 0.0196(14) 0.0040(11) 0.0003(10) -0.0001(10)
C128 0.0126(13) 0.0201(14) 0.0180(14) 0.0044(11) -0.0003(11) -0.0003(11)
C129 0.0191(14) 0.0165(14) 0.0167(14) 0.0020(11) -0.0001(11) -0.0025(11)
C130 0.0154(14) 0.0168(14) 0.0210(15) 0.0010(11) 0.0040(11) 0.0038(11)
C131 0.0134(13) 0.0169(14) 0.0172(14) 0.0021(11) 0.0001(11) 0.0024(11)
C120 0.0131(13) 0.0088(12) 0.0207(14) 0.0041(10) 0.0073(11) 0.0014(10)
C125 0.0116(13) 0.0180(14) 0.0208(14) 0.0067(11) 0.0056(11) 0.0016(10)
C124 0.0151(14) 0.0209(15) 0.0328(17) 0.0104(13) 0.0137(12) 0.0042(11)
C123 0.0235(16) 0.0252(16) 0.0296(17) 0.0122(13) 0.0152(13) 0.0070(12)
C122 0.0204(15) 0.0219(15) 0.0220(15) 0.0089(12) 0.0094(12) 0.0047(12)
C121 0.0154(14) 0.0175(14) 0.0197(14) 0.0064(11) 0.0055(11) 0.0027(11)
C109 0.0138(13) 0.0141(13) 0.0219(15) 0.0073(11) 0.0019(11) 0.0033(10)
C104 0.0155(13) 0.0125(13) 0.0216(14) 0.0094(11) 0.0041(11) 0.0028(10)
C105 0.0146(13) 0.0058(12) 0.0281(15) 0.0075(11) 0.0013(11) 0.0018(10)
C103 0.0114(13) 0.0104(13) 0.0199(14) 0.0027(11) -0.0007(10) 0.0000(10)
B2 0.0087(14) 0.0150(15) 0.0182(16) 0.0057(12) 0.0026(11) 0.0023(11)
C117 0.0232(15) 0.0223(15) 0.0150(14) 0.0043(12) 0.0041(11) 0.0031(12)
C118 0.0355(18) 0.0237(16) 0.0198(15) 0.0065(12) 0.0085(13) 0.0095(13)
C119 0.0246(17) 0.0403(19) 0.0249(17) 0.0049(14) 0.0108(13) 0.0033(14)
C114 0.0307(17) 0.0216(15) 0.0207(16) -0.0022(12) 0.0052(13) -0.0084(13)
C115 0.0244(17) 0.040(2) 0.039(2) -0.0005(16) 0.0082(15) -0.0075(14)
C116 0.0347(19) 0.0247(17) 0.0308(18) 0.0075(14) 0.0002(14) 0.0000(14)
C101 0.0084(12) 0.0106(12) 0.0157(13) 0.0028(10) 0.0001(10) 0.0017(10)
C113 0.0097(13) 0.0150(13) 0.0209(14) 0.0043(11) 0.0019(11) 0.0007(10)
C112 0.0132(14) 0.0273(15) 0.0219(15) 0.0143(12) 0.0059(11) 0.0047(11)
C111 0.0167(14) 0.0344(17) 0.0130(14) 0.0029(12) 0.0032(11) 0.0095(12)
C110 0.0140(13) 0.0163(14) 0.0178(14) -0.0010(11) 0.0003(11) 0.0051(11)
C102 0.0061(12) 0.0136(13) 0.0177(14) 0.0021(11) 0.0005(10) 0.0044(10)
C2 0.0048(12) 0.0134(13) 0.0169(13) 0.0040(10) -0.0009(10) -0.0040(9)
C3 0.0099(13) 0.0110(13) 0.0190(14) 0.0061(11) -0.0001(10) -0.0020(10)
B1 0.0106(14) 0.0118(14) 0.0164(15) 0.0045(12) 0.0011(11) -0.0020(11)
C14 0.0278(16) 0.0240(15) 0.0167(15) 0.0085(12) 0.0034(12) 0.0108(13)
C16 0.050(2) 0.0197(16) 0.0233(17) 0.0048(13) 0.0070(15) 0.0056(14)
C15 0.0253(17) 0.0356(19) 0.039(2) 0.0104(15) -0.0003(14) 0.0106(14)
C17 0.0225(15) 0.0201(14) 0.0160(14) 0.0056(12) 0.0037(11) 0.0036(12)
C18 0.0323(18) 0.0225(16) 0.0248(16) 0.0034(13) 0.0050(13) 0.0027(13)
C19 0.0241(16) 0.0307(17) 0.0192(15) 0.0057(13) 0.0054(12) 0.0027(13)
C1 0.0072(12) 0.0106(12) 0.0153(13) 0.0041(10) 0.0019(10) -0.0005(9)
C13 0.0101(13) 0.0142(13) 0.0236(15) 0.0049(11) 0.0020(11) 0.0006(10)
C12 0.0109(13) 0.0162(14) 0.0258(16) -0.0049(12) 0.0062(11) -0.0028(11)
C11 0.0149(14) 0.0286(16) 0.0140(14) -0.0030(12) 0.0042(11) -0.0076(12)
C10 0.0143(14) 0.0229(15) 0.0144(14) 0.0055(11) -0.0002(11) -0.0042(11)
C6 0.0136(13) 0.0097(12) 0.0224(15) -0.0012(11) 0.0051(11) 0.0009(10)
C5 0.0130(13) 0.0073(12) 0.0266(15) 0.0053(11) 0.0019(11) -0.0011(10)
C4 0.0152(13) 0.0133(13) 0.0180(14) 0.0078(11) 0.0009(11) -0.0030(10)
C9 0.0122(13) 0.0128(13) 0.0228(15) 0.0063(11) 0.0056(11) -0.0030(10)
C8 0.0086(12) 0.0108(12) 0.0202(14) 0.0015(11) 0.0019(10) -0.0012(10)
C26 0.0091(12) 0.0137(13) 0.0141(13) 0.0008(10) 0.0025(10) 0.0014(10)
C31 0.0140(13) 0.0192(14) 0.0167(14) 0.0061(11) 0.0001(11) -0.0024(11)
C30 0.0149(14) 0.0215(14) 0.0170(14) 0.0078(11) 0.0023(11) -0.0024(11)
C29 0.0167(14) 0.0230(15) 0.0149(14) 0.0065(11) -0.0004(11) 0.0018(11)
C28 0.0124(13) 0.0201(14) 0.0158(14) 0.0039(11) -0.0013(10) 0.0001(11)
C27 0.0100(13) 0.0180(14) 0.0166(14) 0.0036(11) 0.0007(10) -0.0002(10)
C20 0.0107(13) 0.0090(12) 0.0178(13) 0.0052(10) 0.0058(10) 0.0024(10)
C25 0.0107(13) 0.0151(13) 0.0152(13) 0.0034(11) 0.0023(10) 0.0015(10)
C24 0.0162(14) 0.0172(14) 0.0169(14) -0.0012(11) 0.0043(11) 0.0046(11)
C23 0.0189(15) 0.0198(14) 0.0238(15) 0.0034(12) 0.0117(12) 0.0060(11)
C22 0.0136(14) 0.0185(14) 0.0237(15) 0.0015(12) 0.0060(11) -0.0002(11)
C21 0.0103(13) 0.0187(14) 0.0192(14) 0.0023(11) 0.0045(11) 0.0010(10)
C7 0.0133(13) 0.0094(12) 0.0190(14) -0.0011(10) 0.0028(11) -0.0022(10)

loop_
_atom_type_symbol
_atom_type_description
_atom_type_scat_dispersion_real
_atom_type_scat_dispersion_imag
_atom_type_scat_source
C C 0.0033 0.0016 'International Tables Vol C Tables 4.2.6.8 and 6.1.1.4'
H H 0 0 'International Tables Vol C Tables 4.2.6.8 and 6.1.1.4'
B B 0.0013 0.0007 'International Tables Vol C Tables 4.2.6.8 and 6.1.1.4'
N N 0.0061 0.0033 'International Tables Vol C Tables 4.2.6.8 and 6.1.1.4'
P P 0.1023 0.0942 'International Tables Vol C Tables 4.2.6.8 and 6.1.1.4'
Ru Ru -1.2594 0.8363 'International Tables Vol C Tables 4.2.6.8 and 6.1.1.4'

loop_
_geom_angle_atom_site_label_1
_geom_angle_atom_site_label_2
_geom_angle_atom_site_label_3
_geom_angle
C105 RU2 C103 155.21(10)
C105 RU2 C104 39.35(10)
C103 RU2 C104 140.04(10)
C105 RU2 C106 38.28(10)
C103 RU2 C106 153.43(10)
C104 RU2 C106 66.33(10)
C105 RU2 P2 102.29(7)
C103 RU2 P2 101.47(7)
C104 RU2 P2 81.19(7)
C106 RU2 P2 83.50(7)
C105 RU2 N4 133.37(9)
C103 RU2 N4 37.63(9)
C104 RU2 N4 164.88(9)
C106 RU2 N4 116.44(9)
P2 RU2 N4 113.64(6)
C105 RU2 C102 120.11(10)
C103 RU2 C102 37.28(9)
C104 RU2 C102 109.18(10)
C106 RU2 C102 151.41(9)
P2 RU2 C102 124.58(7)
N4 RU2 C102 60.70(8)
C105 RU2 C101 92.83(9)
C103 RU2 C101 62.48(9)
C104 RU2 C101 104.07(9)
C106 RU2 C101 115.64(9)
P2 RU2 C101 160.76(6)
N4 RU2 C101 60.99(8)
C102 RU2 C101 36.18(9)
C105 RU2 B2 99.66(10)
C103 RU2 B2 62.69(10)
C104 RU2 B2 130.47(10)
C106 RU2 B2 98.96(10)
P2 RU2 B2 146.61(7)
N4 RU2 B2 35.93(9)
C102 RU2 B2 61.36(9)
C101 RU2 B2 37.67(9)
C5 RU1 C3 155.25(10)
C5 RU1 C6 39.26(10)
C3 RU1 C6 138.01(10)
C5 RU1 C4 38.26(10)
C3 RU1 C4 155.70(10)
C6 RU1 C4 66.18(10)
C5 RU1 P1 102.01(7)
C3 RU1 P1 100.94(7)
C6 RU1 P1 80.89(7)
C4 RU1 P1 83.30(7)
C5 RU1 N2 135.50(9)
C3 RU1 N2 37.71(9)
C6 RU1 N2 165.37(9)
C4 RU1 N2 118.58(9)
P1 RU1 N2 112.90(6)
C5 RU1 C2 119.40(10)
C3 RU1 C2 37.22(9)
C6 RU1 C2 108.02(10)
C4 RU1 C2 151.44(9)
P1 RU1 C2 124.41(6)
N2 RU1 C2 60.70(8)
C5 RU1 C1 93.52(9)
C3 RU1 C1 62.16(9)
C6 RU1 C1 104.64(9)
C4 RU1 C1 116.27(9)
P1 RU1 C1 160.35(6)
N2 RU1 C1 60.74(8)
C2 RU1 C1 35.96(8)
C5 RU1 B1 102.20(10)
C3 RU1 B1 61.85(10)
C6 RU1 B1 132.37(9)
C4 RU1 B1 101.42(9)
P1 RU1 B1 145.68(7)
N2 RU1 B1 35.33(8)
C2 RU1 B1 60.60(9)
C1 RU1 B1 37.26(9)
C108 P2 C126 105.49(11)
C108 P2 C120 107.18(11)
C126 P2 C120 103.45(12)
C108 P2 RU2 97.62(8)
C126 P2 RU2 117.78(8)
C120 P2 RU2 123.43(9)
C8 P1 C26 105.30(12)
C8 P1 C20 107.56(11)
C26 P1 C20 103.35(11)
C8 P1 RU1 97.94(8)
C26 P1 RU1 117.37(8)
C20 P1 RU1 123.52(8)
C103 N4 B2 111.9(2)
C103 N4 RU2 65.48(13)
B2 N4 RU2 78.80(14)
C103 N4 H4B 119(2)
B2 N4 H4B 128(2)
RU2 N4 H4B 116.0(19)
B2 N3 C117 125.1(2)
B2 N3 C114 119.6(2)
C117 N3 C114 115.3(2)
C3 N2 B1 112.1(2)
C3 N2 RU1 65.43(13)
B1 N2 RU1 80.94(15)
C3 N2 H2 122(2)
B1 N2 H2 126(2)
RU1 N2 H2 123(2)
B1 N1 C17 124.8(2)
B1 N1 C14 118.9(2)
C17 N1 C14 116.0(2)
C105 C106 C107 118.8(2)
C105 C106 RU2 66.28(13)
C107 C106 RU2 112.44(17)
C105 C106 H106 116.5
C107 C106 H106 116.5
RU2 C106 H106 116.5
C106 C107 C108 110.7(2)
C106 C107 H10A 109.5
C108 C107 H10A 109.5
C106 C107 H10B 109.5
C108 C107 H10B 109.5
H10A C107 H10B 108.1
C109 C108 C107 109.4(2)
C109 C108 P2 102.95(17)
C107 C108 P2 104.19(16)
C109 C108 H108 113.2
C107 C108 H108 113.2
P2 C108 H108 113.2
C131 C126 C127 110.2(2)
C131 C126 P2 113.03(17)
C127 C126 P2 115.89(17)
C131 C126 H126 105.6
C127 C126 H126 105.6
P2 C126 H126 105.6
C128 C127 C126 110.5(2)
C128 C127 H12A 109.6
C126 C127 H12A 109.6
C128 C127 H12B 109.6
C126 C127 H12B 109.6
H12A C127 H12B 108.1
C129 C128 C127 110.7(2)
C129 C128 H12C 109.5
C127 C128 H12C 109.5
C129 C128 H12D 109.5
C127 C128 H12D 109.5
H12C C128 H12D 108.1
C128 C129 C130 111.2(2)
C128 C129 H12E 109.4
C130 C129 H12E 109.4
C128 C129 H12F 109.4
C130 C129 H12F 109.4
H12E C129 H12F 108
C129 C130 C131 111.6(2)
C129 C130 H13A 109.3
C131 C130 H13A 109.3
C129 C130 H13B 109.3
C131 C130 H13B 109.3
H13A C130 H13B 108
C126 C131 C130 111.3(2)
C126 C131 H13C 109.4
C130 C131 H13C 109.4
C126 C131 H13D 109.4
C130 C131 H13D 109.4
H13C C131 H13D 108
C121 C120 C125 109.8(2)
C121 C120 P2 111.71(17)
C125 C120 P2 115.86(17)
C121 C120 H120 106.3
C125 C120 H120 106.3
P2 C120 H120 106.3
C124 C125 C120 111.1(2)
C124 C125 H12G 109.4
C120 C125 H12G 109.4
C124 C125 H12H 109.4
C120 C125 H12H 109.4
H12G C125 H12H 108
C123 C124 C125 111.5(2)
C123 C124 H12I 109.3
C125 C124 H12I 109.3
C123 C124 H12J 109.3
C125 C124 H12J 109.3
H12I C124 H12J 108
C124 C123 C122 111.4(2)
C124 C123 H12K 109.4
C122 C123 H12K 109.4
C124 C123 H12L 109.4
C122 C123 H12L 109.4
H12K C123 H12L 108
C121 C122 C123 111.2(2)
C121 C122 H12M 109.4
C123 C122 H12M 109.4
C121 C122 H12N 109.4
C123 C122 H12N 109.4
H12M C122 H12N 108
C122 C121 C120 111.6(2)
C122 C121 H12O 109.3
C120 C121 H12O 109.3
C122 C121 H12P 109.3
C120 C121 H12P 109.3
H12O C121 H12P 108
C108 C109 C104 108.9(2)
C108 C109 H10C 109.9
C104 C109 H10C 109.9
C108 C109 H10D 109.9
C104 C109 H10D 109.9
H10C C109 H10D 108.3
C105 C104 C109 116.8(2)
C105 C104 RU2 67.70(14)
C109 C104 RU2 115.96(17)
C105 C104 H104 115.9
C109 C104 H104 115.9
RU2 C104 H104 115.9
C106 C105 C104 114.3(2)
C106 C105 RU2 75.44(14)
C104 C105 RU2 72.95(14)
C106 C105 H105 122.8
C104 C105 H105 122.8
RU2 C105 H105 122.8
C102 C103 N4 108.4(2)
C102 C103 RU2 77.88(15)
N4 C103 RU2 76.89(14)
C102 C103 H103 128.1(16)
N4 C103 H103 119.9(16)
RU2 C103 H103 128.8(16)
N3 B2 N4 124.5(2)
N3 B2 C101 133.3(2)
N4 B2 C101 102.1(2)
N3 B2 RU2 130.04(19)
N4 B2 RU2 65.27(13)
C101 B2 RU2 68.10(14)
N3 C117 C119 113.1(2)
N3 C117 C118 112.6(2)
C119 C117 C118 112.6(3)
N3 C117 H117 105.9
C119 C117 H117 105.9
C118 C117 H117 105.9
C117 C118 H11A 109.5
C117 C118 H11B 109.5
H11A C118 H11B 109.5
C117 C118 H11C 109.5
H11A C118 H11C 109.5
H11B C118 H11C 109.5
C117 C119 H11D 109.5
C117 C119 H11E 109.5
H11D C119 H11E 109.5
C117 C119 H11F 109.5
H11D C119 H11F 109.5
H11E C119 H11F 109.5
N3 C114 C115 111.6(3)
N3 C114 C116 113.3(2)
C115 C114 C116 113.0(3)
N3 C114 H114 106.1
C115 C114 H114 106.1
C116 C114 H114 106.1
C114 C115 H11G 109.5
C114 C115 H11H 109.5
H11G C115 H11H 109.5
C114 C115 H11I 109.5
H11G C115 H11I 109.5
H11H C115 H11I 109.5
C114 C116 H11J 109.5
C114 C116 H11K 109.5
H11J C116 H11K 109.5
C114 C116 H11L 109.5
H11J C116 H11L 109.5
H11K C116 H11L 109.5
C113 C101 C102 115.9(2)
C113 C101 B2 136.4(2)
C102 C101 B2 107.5(2)
C113 C101 RU2 124.47(17)
C102 C101 RU2 69.16(13)
B2 C101 RU2 74.23(14)
C112 C113 C101 121.3(2)
C112 C113 H113 119.3
C101 C113 H113 119.3
C113 C112 C111 121.1(3)
C113 C112 H112 119.4
C111 C112 H112 119.4
C110 C111 C112 121.1(3)
C110 C111 H111 119.5
C112 C111 H111 119.5
C111 C110 C102 118.8(3)
C111 C110 H110 120.6
C102 C110 H110 120.6
C103 C102 C110 129.0(2)
C103 C102 C101 109.1(2)
C110 C102 C101 121.8(2)
C103 C102 RU2 64.84(14)
C110 C102 RU2 123.61(17)
C101 C102 RU2 74.66(14)
C3 C2 C10 129.0(2)
C3 C2 C1 109.1(2)
C10 C2 C1 121.7(2)
C3 C2 RU1 64.89(14)
C10 C2 RU1 122.98(17)
C1 C2 RU1 75.04(14)
C2 C3 N2 108.3(2)
C2 C3 RU1 77.90(15)
N2 C3 RU1 76.86(14)
C2 C3 H3 126.1(19)
N2 C3 H3 120.6(19)
RU1 C3 H3 131.9(19)
N1 B1 N2 125.2(2)
N1 B1 C1 132.9(2)
N2 B1 C1 101.8(2)
N1 B1 RU1 134.25(19)
N2 B1 RU1 63.74(13)
C1 B1 RU1 66.82(13)
N1 C14 C16 111.5(2)
N1 C14 C15 112.2(2)
C16 C14 C15 111.6(2)
N1 C14 H14 107.1
C16 C14 H14 107.1
C15 C14 H14 107.1
C14 C16 H16A 109.5
C14 C16 H16B 109.5
H16A C16 H16B 109.5
C14 C16 H16C 109.5
H16A C16 H16C 109.5
H16B C16 H16C 109.5
C14 C15 H15A 109.5
C14 C15 H15B 109.5
H15A C15 H15B 109.5
C14 C15 H15C 109.5
H15A C15 H15C 109.5
H15B C15 H15C 109.5
N1 C17 C18 113.5(2)
N1 C17 C19 112.9(2)
C18 C17 C19 110.8(2)
N1 C17 H17 106.4
C18 C17 H17 106.4
C19 C17 H17 106.4
C17 C18 H18A 109.5
C17 C18 H18B 109.5
H18A C18 H18B 109.5
C17 C18 H18C 109.5
H18A C18 H18C 109.5
H18B C18 H18C 109.5
C17 C19 H19A 109.5
C17 C19 H19B 109.5
H19A C19 H19B 109.5
C17 C19 H19C 109.5
H19A C19 H19C 109.5
H19B C19 H19C 109.5
C13 C1 C2 116.2(2)
C13 C1 B1 136.0(2)
C2 C1 B1 107.7(2)
C13 C1 RU1 122.22(17)
C2 C1 RU1 69.00(13)
B1 C1 RU1 75.92(14)
C12 C13 C1 121.1(2)
C12 C13 H13 119.4
C1 C13 H13 119.4
C13 C12 C11 121.1(2)
C13 C12 H12 119.4
C11 C12 H12 119.4
C10 C11 C12 120.9(3)
C10 C11 H11 119.6
C12 C11 H11 119.6
C11 C10 C2 118.9(2)
C11 C10 H10 120.5
C2 C10 H10 120.5
C5 C6 C7 116.6(2)
C5 C6 RU1 67.67(14)
C7 C6 RU1 116.38(17)
C5 C6 H6 115.8
C7 C6 H6 115.8
RU1 C6 H6 115.8
C4 C5 C6 114.3(2)
C4 C5 RU1 75.69(15)
C6 C5 RU1 73.07(14)
C4 C5 H5 122.8
C6 C5 H5 122.8
RU1 C5 H5 122.8
C5 C4 C9 119.0(2)
C5 C4 RU1 66.05(14)
C9 C4 RU1 112.47(17)
C5 C4 H4 116.5
C9 C4 H4 116.5
RU1 C4 H4 116.5
C4 C9 C8 110.8(2)
C4 C9 H9A 109.5
C8 C9 H9A 109.5
C4 C9 H9B 109.5
C8 C9 H9B 109.5
H9A C9 H9B 108.1
C9 C8 C7 109.2(2)
C9 C8 P1 104.22(17)
C7 C8 P1 102.88(17)
C9 C8 H8 113.2
C7 C8 H8 113.2
P1 C8 H8 113.2
C27 C26 C31 110.4(2)
C27 C26 P1 116.01(18)
C31 C26 P1 112.73(17)
C27 C26 H26 105.6
C31 C26 H26 105.6
P1 C26 H26 105.6
C30 C31 C26 111.1(2)
C30 C31 H31A 109.4
C26 C31 H31A 109.4
C30 C31 H31B 109.4
C26 C31 H31B 109.4
H31A C31 H31B 108
C29 C30 C31 111.5(2)
C29 C30 H30A 109.3
C31 C30 H30A 109.3
C29 C30 H30B 109.3
C31 C30 H30B 109.3
H30A C30 H30B 108
C28 C29 C30 111.1(2)
C28 C29 H29A 109.4
C30 C29 H29A 109.4
C28 C29 H29B 109.4
C30 C29 H29B 109.4
H29A C29 H29B 108
C29 C28 C27 110.7(2)
C29 C28 H28A 109.5
C27 C28 H28A 109.5
C29 C28 H28B 109.5
C27 C28 H28B 109.5
H28A C28 H28B 108.1
C28 C27 C26 110.6(2)
C28 C27 H27A 109.5
C26 C27 H27A 109.5
C28 C27 H27B 109.5
C26 C27 H27B 109.5
H27A C27 H27B 108.1
C25 C20 C21 109.6(2)
C25 C20 P1 112.31(16)
C21 C20 P1 116.12(17)
C25 C20 H20 106
C21 C20 H20 106
P1 C20 H20 106
C24 C25 C20 111.1(2)
C24 C25 H25A 109.4
C20 C25 H25A 109.4
C24 C25 H25B 109.4
C20 C25 H25B 109.4
H25A C25 H25B 108
C23 C24 C25 111.7(2)
C23 C24 H24A 109.3
C25 C24 H24A 109.3
C23 C24 H24B 109.3
C25 C24 H24B 109.3
H24A C24 H24B 107.9
C24 C23 C22 111.7(2)
C24 C23 H23A 109.3
C22 C23 H23A 109.3
C24 C23 H23B 109.3
C22 C23 H23B 109.3
H23A C23 H23B 107.9
C21 C22 C23 111.9(2)
C21 C22 H22A 109.2
C23 C22 H22A 109.2
C21 C22 H22B 109.2
C23 C22 H22B 109.2
H22A C22 H22B 107.9
C22 C21 C20 110.9(2)
C22 C21 H21A 109.4
C20 C21 H21A 109.4
C22 C21 H21B 109.4
C20 C21 H21B 109.4
H21A C21 H21B 108
C6 C7 C8 108.7(2)
C6 C7 H7A 109.9
C8 C7 H7A 109.9
C6 C7 H7B 109.9
C8 C7 H7B 109.9
H7A C7 H7B 108.3

loop_
_geom_bond_atom_site_label_1
_geom_bond_atom_site_label_2
_geom_bond_distance
RU2 C105 2.092(2)
RU2 C103 2.124(3)
RU2 C104 2.161(2)
RU2 C106 2.211(2)
RU2 P2 2.2452(7)
RU2 N4 2.274(2)
RU2 C102 2.294(2)
RU2 C101 2.367(2)
RU2 B2 2.456(3)
RU1 C5 2.092(2)
RU1 C3 2.121(3)
RU1 C6 2.163(3)
RU1 C4 2.218(3)
RU1 P1 2.2446(7)
RU1 N2 2.271(2)
RU1 C2 2.290(2)
RU1 C1 2.370(2)
RU1 B1 2.501(3)
P2 C108 1.848(2)
P2 C126 1.857(3)
P2 C120 1.864(3)
P1 C8 1.846(3)
P1 C26 1.857(3)
P1 C20 1.866(2)
N4 C103 1.425(3)
N4 B2 1.469(4)
N4 H4B 0.90(3)
N3 B2 1.426(4)
N3 C117 1.471(3)
N3 C114 1.480(4)
N2 C3 1.426(3)
N2 B1 1.464(4)
N2 H2 0.81(3)
N1 B1 1.429(4)
N1 C17 1.476(3)
N1 C14 1.479(3)
C106 C105 1.415(4)
C106 C107 1.523(4)
C106 H106 1
C107 C108 1.535(4)
C107 H10A 0.99
C107 H10B 0.99
C108 C109 1.532(4)
C108 H108 1
C126 C131 1.534(3)
C126 C127 1.536(3)
C126 H126 1
C127 C128 1.531(4)
C127 H12A 0.99
C127 H12B 0.99
C128 C129 1.522(4)
C128 H12C 0.99
C128 H12D 0.99
C129 C130 1.522(4)
C129 H12E 0.99
C129 H12F 0.99
C130 C131 1.534(4)
C130 H13A 0.99
C130 H13B 0.99
C131 H13C 0.99
C131 H13D 0.99
C120 C121 1.535(4)
C120 C125 1.536(3)
C120 H120 1
C125 C124 1.535(4)
C125 H12G 0.99
C125 H12H 0.99
C124 C123 1.520(4)
C124 H12I 0.99
C124 H12J 0.99
C123 C122 1.532(4)
C123 H12K 0.99
C123 H12L 0.99
C122 C121 1.523(4)
C122 H12M 0.99
C122 H12N 0.99
C121 H12O 0.99
C121 H12P 0.99
C109 C104 1.532(4)
C109 H10C 0.99
C109 H10D 0.99
C104 C105 1.433(4)
C104 H104 1
C105 H105 1
C103 C102 1.421(4)
C103 H103 0.96(3)
B2 C101 1.559(4)
C117 C119 1.521(4)
C117 C118 1.523(4)
C117 H117 1
C118 H11A 0.98
C118 H11B 0.98
C118 H11C 0.98
C119 H11D 0.98
C119 H11E 0.98
C119 H11F 0.98
C114 C115 1.518(4)
C114 C116 1.520(4)
C114 H114 1
C115 H11G 0.98
C115 H11H 0.98
C115 H11I 0.98
C116 H11J 0.98
C116 H11K 0.98
C116 H11L 0.98
C101 C113 1.435(4)
C101 C102 1.449(3)
C113 C112 1.361(4)
C113 H113 0.95
C112 C111 1.423(4)
C112 H112 0.95
C111 C110 1.358(4)
C111 H111 0.95
C110 C102 1.424(4)
C110 H110 0.95
C2 C3 1.417(4)
C2 C10 1.429(4)
C2 C1 1.441(3)
C3 H3 0.86(3)
B1 C1 1.561(4)
C14 C16 1.523(4)
C14 C15 1.525(4)
C14 H14 1
C16 H16A 0.98
C16 H16B 0.98
C16 H16C 0.98
C15 H15A 0.98
C15 H15B 0.98
C15 H15C 0.98
C17 C18 1.527(4)
C17 C19 1.531(4)
C17 H17 1
C18 H18A 0.98
C18 H18B 0.98
C18 H18C 0.98
C19 H19A 0.98
C19 H19B 0.98
C19 H19C 0.98
C1 C13 1.434(3)
C13 C12 1.365(4)
C13 H13 0.95
C12 C11 1.424(4)
C12 H12 0.95
C11 C10 1.356(4)
C11 H11 0.95
C10 H10 0.95
C6 C5 1.431(4)
C6 C7 1.530(4)
C6 H6 1
C5 C4 1.417(4)
C5 H5 1
C4 C9 1.521(4)
C4 H4 1
C9 C8 1.534(4)
C9 H9A 0.99
C9 H9B 0.99
C8 C7 1.539(3)
C8 H8 1
C26 C27 1.535(3)
C26 C31 1.539(4)
C26 H26 1
C31 C30 1.532(4)
C31 H31A 0.99
C31 H31B 0.99
C30 C29 1.528(4)
C30 H30A 0.99
C30 H30B 0.99
C29 C28 1.524(4)
C29 H29A 0.99
C29 H29B 0.99
C28 C27 1.530(4)
C28 H28A 0.99
C28 H28B 0.99
C27 H27A 0.99
C27 H27B 0.99
C20 C25 1.532(3)
C20 C21 1.540(3)
C20 H20 1
C25 C24 1.529(3)
C25 H25A 0.99
C25 H25B 0.99
C24 C23 1.530(4)
C24 H24A 0.99
C24 H24B 0.99
C23 C22 1.529(4)
C23 H23A 0.99
C23 H23B 0.99
C22 C21 1.523(4)
C22 H22A 0.99
C22 H22B 0.99
C21 H21A 0.99
C21 H21B 0.99
C7 H7A 0.99
C7 H7B 0.99
